data_1530306
loop_
_publ_author_name
'Lobkovskaya, R.M.'
'Shcherbakova, L.G.'
'Kaminskii, V.F.'
'Sukhanova, G.E.'
'Kolesnikov, A.V.'
'Shibaeva, R.P.'

_publ_section_title
;
 Synthesis and Crystal Structure of Yb Ti2 O5 F
;
_journal_name_full 'Izvestiya Akademii Nauk SSSR, Neorganicheskie Materialy'
_journal_page_first 873
_journal_page_last 876
_journal_volume 20
_journal_year 1984
_chemical_formula_sum 'F O5 Ti2 Yb'
_chemical_name_systematic 'Yb Ti2 O5 F'
_space_group_IT_number 60
_symmetry_space_group_name_Hall '-P 2n 2ab'
_symmetry_space_group_name_H-M 'P b c n'
_cell_angle_alpha 90
_cell_angle_beta 90
_cell_angle_gamma 90
_cell_formula_units_Z 4
_cell_length_a 14.366
_cell_length_b 5.48
_cell_length_c 5.148
_cell_volume 405.280
_citation_journal_id_ASTM IVNMAW
_cod_data_source_file Lobkovskaya_IVNMAW_1984_1223.cif
_cod_data_source_block F1O5Ti2Yb1
_cod_original_cell_volume 405.2798
_cod_original_formula_sum 'F1 O5 Ti2 Yb1'
_cod_database_code 1530306

loop_
_symmetry_equiv_pos_as_xyz
x,y,z
-x+1/2,-y+1/2,z+1/2
x+1/2,-y+1/2,-z
-x,y,-z+1/2
-x,-y,-z
x-1/2,y-1/2,-z-1/2
-x-1/2,y-1/2,z
x,-y,z-1/2

loop_
_atom_site_label
_atom_site_type_symbol
_atom_site_fract_x
_atom_site_fract_y
_atom_site_fract_z
_atom_site_occupancy
_atom_site_U_iso_or_equiv
Ti1 Ti+4 0.1709 0.3415 0.8199 1 0.0
Yb1 Yb+3 0 0.2416 0.25 1 0.0
O1 O-2 0.0918 0.4363 0.5379 1 0.0
O2 O-2 0.0852 0.0901 0.9203 0.5 0.0
O3 O-2 0.2583 0.1344 0.656 1 0.0
F1 F-1 0.0852 0.0901 0.9203 0.5 0.0
